data_2240616
loop_
_publ_author_name
'Ezhilarasi, K. S.'
'Reuben Jonathan, D.'
'Vasanthi, R.'
'Revathi, B. K.'
'Usha, G.'

_publ_section_title
;
 Crystal structure of
 (<i>E</i>)-3-(3,4-dimethoxyphenyl)-1-(1-hydroxynaphthalen-2-yl)prop-2-en-1-one
;
_journal_issue 5
_journal_name_full 'Acta Crystallographica Section E'
_journal_page_first o371
_journal_page_last o372
_journal_paper_doi 10.1107/S2056989015008087
_journal_volume 71
_journal_year 2015
_chemical_formula_iupac 'C21 H18 O4'
_chemical_formula_moiety 'C21 H18 O4'
_chemical_formula_sum 'C21 H18 O4'
_chemical_formula_weight 334.35
_chemical_name_systematic
;
(<i>E</i>)-3-(3,4-Dimethoxyphenyl)-1-(1-hydroxynaphthalen-2-yl)prop-2-en-1-one
;
_space_group_crystal_system monoclinic
_space_group_IT_number 14
_space_group_name_Hall '-P 2yn'
_space_group_name_H-M_alt 'P 1 21/n 1'
_symmetry_space_group_name_Hall '-P 2yn'
_symmetry_space_group_name_H-M 'P 1 21/n 1'
_atom_sites_solution_hydrogens geom
_atom_sites_solution_primary direct
_atom_sites_solution_secondary difmap
_audit_creation_method SHELXL-2014/6
_cell_angle_alpha 90
_cell_angle_beta 92.674(2)
_cell_angle_gamma 90
_cell_formula_units_Z 4
_cell_length_a 9.8784(10)
_cell_length_b 15.4108(15)
_cell_length_c 11.2288(11)
_cell_measurement_reflns_used 3582
_cell_measurement_temperature 293(2)
_cell_measurement_theta_max 26.62
_cell_measurement_theta_min 2.25
_cell_volume 1707.5(3)
_computing_cell_refinement
;
APEX2 and SAINT (Bruker, 2004)
;
_computing_data_collection
;
APEX2 (Bruker, 2004)
;
_computing_data_reduction
;
SAINT and XPREP (Bruker, 2004)
;
_computing_molecular_graphics
;
ORTEP-3 for Windows (Farrugia, 2012)
;
_computing_publication_material
;
SHELXL2014 (Sheldrick, 2015) and PLATON (Spek, 2009)
;
_computing_structure_refinement
;
SHELXL2014 (Sheldrick, 2015)
;
_computing_structure_solution
;
SHELXS97 (Sheldrick, 2008)
;
_diffrn_ambient_temperature 293(2)
_diffrn_measured_fraction_theta_full 1.000
_diffrn_measured_fraction_theta_max 0.997
_diffrn_measurement_device_type 'Bruker Kappa APEXII CCD'
_diffrn_measurement_method '\w and \f scan'
_diffrn_radiation_monochromator graphite
_diffrn_radiation_source 'fine-focus sealed tube'
_diffrn_radiation_type MoK\a
_diffrn_radiation_wavelength 0.71073
_diffrn_reflns_av_R_equivalents 0.0514
_diffrn_reflns_av_sigmaI/netI 0.0310
_diffrn_reflns_limit_h_max 12
_diffrn_reflns_limit_h_min -12
_diffrn_reflns_limit_k_max 19
_diffrn_reflns_limit_k_min -19
_diffrn_reflns_limit_l_max 14
_diffrn_reflns_limit_l_min -14
_diffrn_reflns_number 34671
_diffrn_reflns_theta_full 25.242
_diffrn_reflns_theta_max 26.62
_diffrn_reflns_theta_min 2.25
_exptl_absorpt_coefficient_mu 0.090
_exptl_absorpt_correction_T_max 0.982
_exptl_absorpt_correction_T_min 0.973
_exptl_absorpt_correction_type multi-scan
_exptl_absorpt_process_details
;
(SADABS; Bruker, 2004)
;
_exptl_crystal_colour redish
_exptl_crystal_density_diffrn 1.301
_exptl_crystal_description block
_exptl_crystal_F_000 704
_exptl_crystal_size_max 0.30
_exptl_crystal_size_mid 0.25
_exptl_crystal_size_min 0.20
_refine_diff_density_max 0.288
_refine_diff_density_min -0.292
_refine_ls_extinction_coef 0.212(16)
_refine_ls_extinction_expression Fc^*^=kFc[1+0.001xFc^2^\l^3^/sin(2\q)]^-1/4^
_refine_ls_extinction_method
;
SHELXL2014 (Sheldrick, 2015)
;
_refine_ls_goodness_of_fit_ref 1.077
_refine_ls_hydrogen_treatment constr
_refine_ls_matrix_type full
_refine_ls_number_parameters 230
_refine_ls_number_reflns 3568
_refine_ls_number_restraints 0
_refine_ls_restrained_S_all 1.077
_refine_ls_R_factor_all 0.1246
_refine_ls_R_factor_gt 0.0677
_refine_ls_shift/su_max 0.000
_refine_ls_shift/su_mean 0.000
_refine_ls_structure_factor_coef Fsqd
_refine_ls_weighting_details 'w=1/[\s^2^(Fo^2^)+(0.1250P)^2^+0.6413P] where P=(Fo^2^+2Fc^2^)/3'
_refine_ls_weighting_scheme calc
_refine_ls_wR_factor_gt 0.1795
_refine_ls_wR_factor_ref 0.2470
_reflns_number_gt 1992
_reflns_number_total 3568
_reflns_threshold_expression I>2\s(I)
_cod_data_source_file su5109sup1.cif
_cod_data_source_block I
_cod_database_code 2240616
_shelx_space_group_comment
;
The symmetry employed for this shelxl refinement is uniquely defined
by the following loop, which should always be used as a source of
symmetry information in preference to the above space-group names.
They are only intended as comments.
;
_shelxl_version_number 2014/6

loop_
_space_group_symop_operation_xyz
'x, y, z'
'-x+1/2, y+1/2, -z+1/2'
'-x, -y, -z'
'x-1/2, -y-1/2, z-1/2'

loop_
_atom_site_type_symbol
_atom_site_label
_atom_site_fract_x
_atom_site_fract_y
_atom_site_fract_z
_atom_site_U_iso_or_equiv
_atom_site_adp_type
_atom_site_calc_flag
_atom_site_occupancy
O O1 -0.0402(2) 0.54423(14) 0.26187(18) 0.0626(6) Uani d 1
O O2 0.1324(2) 0.65677(13) 0.22420(16) 0.0568(6) Uani d 1
H H2A 0.0852 0.6136 0.2119 0.085 Uiso calc 1
O O3 -0.5102(2) 0.41489(16) 0.74635(18) 0.0691(7) Uani d 1
O O4 -0.6337(2) 0.28908(15) 0.63862(19) 0.0664(7) Uani d 1
C C1 0.1882(3) 0.76195(17) 0.3705(2) 0.0468(7) Uani d 1
C C2 0.2833(3) 0.8011(2) 0.2974(3) 0.0589(8) Uani d 1
H H2 0.2972 0.7784 0.2222 0.071 Uiso calc 1
C C3 0.3548(3) 0.8720(2) 0.3366(3) 0.0702(10) Uani d 1
H H3 0.4157 0.8983 0.2872 0.084 Uiso calc 1
C C4 0.3372(4) 0.9050(2) 0.4501(4) 0.0757(10) Uani d 1
H H4 0.3872 0.9530 0.4762 0.091 Uiso calc 1
C C5 0.2474(3) 0.8680(2) 0.5235(3) 0.0667(9) Uani d 1
H H5 0.2372 0.8907 0.5993 0.080 Uiso calc 1
C C6 0.1701(3) 0.79568(19) 0.4855(3) 0.0533(8) Uani d 1
C C7 0.0772(3) 0.7555(2) 0.5598(3) 0.0599(8) Uani d 1
H H7 0.0658 0.7770 0.6361 0.072 Uiso calc 1
C C8 0.0047(3) 0.68597(19) 0.5208(3) 0.0552(8) Uani d 1
H H8 -0.0557 0.6606 0.5715 0.066 Uiso calc 1
C C9 0.0170(3) 0.65037(17) 0.4059(2) 0.0439(7) Uani d 1
C C10 0.1113(3) 0.68788(17) 0.3329(2) 0.0445(7) Uani d 1
C C11 -0.0608(3) 0.57509(17) 0.3629(2) 0.0479(7) Uani d 1
C C12 -0.1620(3) 0.53573(18) 0.4362(3) 0.0505(7) Uani d 1
H H12 -0.1748 0.5582 0.5118 0.061 Uiso calc 1
C C13 -0.2369(3) 0.46840(19) 0.3981(3) 0.0514(7) Uani d 1
H H13 -0.2211 0.4483 0.3219 0.062 Uiso calc 1
C C14 -0.3399(3) 0.42287(18) 0.4610(2) 0.0484(7) Uani d 1
C C15 -0.3725(3) 0.44398(18) 0.5770(2) 0.0482(7) Uani d 1
H H15 -0.3268 0.4891 0.6165 0.058 Uiso calc 1
C C16 -0.4709(3) 0.39945(19) 0.6339(2) 0.0494(7) Uani d 1
C C17 -0.5390(3) 0.33076(19) 0.5753(3) 0.0502(7) Uani d 1
C C18 -0.5085(3) 0.30938(19) 0.4609(3) 0.0549(8) Uani d 1
H H18 -0.5543 0.2644 0.4213 0.066 Uiso calc 1
C C19 -0.4089(3) 0.35528(19) 0.4049(3) 0.0565(8) Uani d 1
H H19 -0.3881 0.3402 0.3277 0.068 Uiso calc 1
C C20 -0.4327(4) 0.4750(3) 0.8165(3) 0.0800(11) Uani d 1
H H20A -0.4646 0.4758 0.8960 0.120 Uiso calc 1
H H20B -0.4418 0.5318 0.7820 0.120 Uiso calc 1
H H20C -0.3391 0.4580 0.8191 0.120 Uiso calc 1
C C21 -0.6958(4) 0.2140(2) 0.5876(3) 0.0770(10) Uani d 1
H H21A -0.7562 0.1892 0.6429 0.116 Uiso calc 1
H H21B -0.6273 0.1723 0.5700 0.116 Uiso calc 1
H H21C -0.7459 0.2295 0.5155 0.116 Uiso calc 1

loop_
_atom_site_aniso_label
_atom_site_aniso_U_11
_atom_site_aniso_U_22
_atom_site_aniso_U_33
_atom_site_aniso_U_12
_atom_site_aniso_U_13
_atom_site_aniso_U_23
O1 0.0739(15) 0.0598(13) 0.0553(13) -0.0084(11) 0.0161(10) -0.0062(10)
O2 0.0683(14) 0.0591(13) 0.0440(11) -0.0023(10) 0.0119(10) 0.0030(9)
O3 0.0801(15) 0.0796(16) 0.0486(13) -0.0189(12) 0.0110(11) -0.0048(10)
O4 0.0678(14) 0.0696(15) 0.0620(13) -0.0185(11) 0.0060(11) 0.0058(11)
C1 0.0443(15) 0.0449(15) 0.0511(16) 0.0067(12) -0.0003(12) 0.0070(12)
C2 0.0584(19) 0.0583(18) 0.0597(18) -0.0032(15) 0.0013(15) 0.0102(14)
C3 0.064(2) 0.065(2) 0.081(2) -0.0109(17) 0.0006(18) 0.0163(18)
C4 0.067(2) 0.058(2) 0.101(3) -0.0055(17) -0.016(2) -0.0005(19)
C5 0.065(2) 0.058(2) 0.076(2) 0.0049(16) -0.0085(17) -0.0108(16)
C6 0.0528(17) 0.0486(16) 0.0580(17) 0.0084(13) -0.0023(14) -0.0008(13)
C7 0.0643(19) 0.065(2) 0.0507(17) 0.0067(16) 0.0061(14) -0.0116(15)
C8 0.0566(18) 0.0566(18) 0.0536(17) 0.0026(14) 0.0134(14) 0.0002(14)
C9 0.0465(15) 0.0433(15) 0.0424(14) 0.0090(11) 0.0068(12) 0.0019(11)
C10 0.0476(16) 0.0442(15) 0.0417(15) 0.0094(12) 0.0031(12) 0.0041(11)
C11 0.0500(16) 0.0440(15) 0.0499(16) 0.0081(12) 0.0056(12) 0.0051(12)
C12 0.0536(17) 0.0500(16) 0.0485(16) 0.0039(13) 0.0094(13) 0.0060(12)
C13 0.0510(17) 0.0515(17) 0.0519(16) 0.0057(13) 0.0053(13) 0.0049(13)
C14 0.0455(15) 0.0469(16) 0.0529(17) 0.0042(12) 0.0027(12) 0.0064(12)
C15 0.0475(16) 0.0463(15) 0.0506(16) 0.0017(12) 0.0001(12) 0.0034(12)
C16 0.0506(16) 0.0539(17) 0.0435(15) 0.0011(13) -0.0004(12) 0.0036(12)
C17 0.0481(16) 0.0517(16) 0.0507(17) 0.0012(13) 0.0007(13) 0.0094(13)
C18 0.0562(18) 0.0526(17) 0.0554(18) -0.0042(14) -0.0023(14) -0.0007(13)
C19 0.0605(18) 0.0581(18) 0.0512(17) 0.0002(14) 0.0064(14) -0.0053(14)
C20 0.093(3) 0.092(3) 0.056(2) -0.018(2) 0.0084(18) -0.0162(18)
C21 0.069(2) 0.073(2) 0.089(3) -0.0219(18) 0.0025(19) 0.0060(19)

loop_
_atom_type_symbol
_atom_type_description
_atom_type_scat_dispersion_real
_atom_type_scat_dispersion_imag
_atom_type_scat_source
C C 0.0033 0.0016 'International Tables Vol C Tables 4.2.6.8 and 6.1.1.4'
H H 0.0000 0.0000 'International Tables Vol C Tables 4.2.6.8 and 6.1.1.4'
O O 0.0106 0.0060 'International Tables Vol C Tables 4.2.6.8 and 6.1.1.4'

loop_
_geom_angle_atom_site_label_1
_geom_angle_atom_site_label_2
_geom_angle_atom_site_label_3
_geom_angle
C10 O2 H2A 109.5
C16 O3 C20 117.4(2)
C17 O4 C21 118.0(2)
C6 C1 C2 119.4(3)
C6 C1 C10 118.6(2)
C2 C1 C10 122.0(3)
C3 C2 C1 120.2(3)
C3 C2 H2 119.9
C1 C2 H2 119.9
C2 C3 C4 120.3(3)
C2 C3 H3 119.9
C4 C3 H3 119.9
C5 C4 C3 120.9(3)
C5 C4 H4 119.6
C3 C4 H4 119.6
C4 C5 C6 120.5(3)
C4 C5 H5 119.8
C6 C5 H5 119.8
C5 C6 C1 118.7(3)
C5 C6 C7 121.8(3)
C1 C6 C7 119.5(3)
C8 C7 C6 120.4(3)
C8 C7 H7 119.8
C6 C7 H7 119.8
C7 C8 C9 122.5(3)
C7 C8 H8 118.7
C9 C8 H8 118.7
C10 C9 C8 117.7(3)
C10 C9 C11 119.3(2)
C8 C9 C11 122.9(2)
O2 C10 C9 121.7(2)
O2 C10 C1 117.0(2)
C9 C10 C1 121.3(2)
O1 C11 C12 119.8(3)
O1 C11 C9 119.6(2)
C12 C11 C9 120.5(2)
C13 C12 C11 121.8(3)
C13 C12 H12 119.1
C11 C12 H12 119.1
C12 C13 C14 127.8(3)
C12 C13 H13 116.1
C14 C13 H13 116.1
C19 C14 C15 118.1(3)
C19 C14 C13 119.2(3)
C15 C14 C13 122.8(3)
C16 C15 C14 121.2(3)
C16 C15 H15 119.4
C14 C15 H15 119.4
O3 C16 C15 125.8(3)
O3 C16 C17 114.6(2)
C15 C16 C17 119.6(3)
O4 C17 C18 124.1(3)
O4 C17 C16 116.0(3)
C18 C17 C16 119.9(3)
C17 C18 C19 119.6(3)
C17 C18 H18 120.2
C19 C18 H18 120.2
C14 C19 C18 121.6(3)
C14 C19 H19 119.2
C18 C19 H19 119.2
O3 C20 H20A 109.5
O3 C20 H20B 109.5
H20A C20 H20B 109.5
O3 C20 H20C 109.5
H20A C20 H20C 109.5
H20B C20 H20C 109.5
O4 C21 H21A 109.5
O4 C21 H21B 109.5
H21A C21 H21B 109.5
O4 C21 H21C 109.5
H21A C21 H21C 109.5
H21B C21 H21C 109.5

loop_
_geom_bond_atom_site_label_1
_geom_bond_atom_site_label_2
_geom_bond_distance
O1 C11 1.255(3)
O2 C10 1.336(3)
O2 H2A 0.8200
O3 C16 1.359(3)
O3 C20 1.417(4)
O4 C17 1.361(3)
O4 C21 1.418(4)
C1 C6 1.411(4)
C1 C2 1.411(4)
C1 C10 1.425(4)
C2 C3 1.363(5)
C2 H2 0.9300
C3 C4 1.391(5)
C3 H3 0.9300
C4 C5 1.365(5)
C4 H4 0.9300
C5 C6 1.406(4)
C5 H5 0.9300
C6 C7 1.412(4)
C7 C8 1.350(4)
C7 H7 0.9300
C8 C9 1.412(4)
C8 H8 0.9300
C9 C10 1.395(4)
C9 C11 1.462(4)
C11 C12 1.457(4)
C12 C13 1.333(4)
C12 H12 0.9300
C13 C14 1.446(4)
C13 H13 0.9300
C14 C19 1.381(4)
C14 C15 1.395(4)
C15 C16 1.372(4)
C15 H15 0.9300
C16 C17 1.402(4)
C17 C18 1.374(4)
C18 C19 1.385(4)
C18 H18 0.9300
C19 H19 0.9300
C20 H20A 0.9600
C20 H20B 0.9600
C20 H20C 0.9600
C21 H21A 0.9600
C21 H21B 0.9600
C21 H21C 0.9600

loop_
_geom_hbond_atom_site_label_D
_geom_hbond_atom_site_label_H
_geom_hbond_atom_site_label_A
_geom_hbond_site_symmetry_A
_geom_hbond_distance_DH
_geom_hbond_distance_HA
_geom_hbond_distance_DA
_geom_hbond_angle_DHA
O2 H2A O1 . 0.82 1.75 2.482(3) 148
C7 H7 O3 2_456 0.93 2.57 3.368(4) 144
C7 H7 O4 2_456 0.93 2.59 3.445(4) 152
C18 H18 O2 2_445 0.93 2.43 3.333(4) 165

loop_
_geom_torsion_atom_site_label_1
_geom_torsion_atom_site_label_2
_geom_torsion_atom_site_label_3
_geom_torsion_atom_site_label_4
_geom_torsion
C6 C1 C2 C3 -1.4(4)
C10 C1 C2 C3 179.9(3)
C1 C2 C3 C4 1.6(5)
C2 C3 C4 C5 -0.7(5)
C3 C4 C5 C6 -0.4(5)
C4 C5 C6 C1 0.5(4)
C4 C5 C6 C7 179.5(3)
C2 C1 C6 C5 0.4(4)
C10 C1 C6 C5 179.1(3)
C2 C1 C6 C7 -178.6(3)
C10 C1 C6 C7 0.1(4)
C5 C6 C7 C8 -179.8(3)
C1 C6 C7 C8 -0.9(5)
C6 C7 C8 C9 -0.2(5)
C7 C8 C9 C10 2.0(4)
C7 C8 C9 C11 179.9(3)
C8 C9 C10 O2 178.1(2)
C11 C9 C10 O2 0.0(4)
C8 C9 C10 C1 -2.7(4)
C11 C9 C10 C1 179.2(2)
C6 C1 C10 O2 -179.0(2)
C2 C1 C10 O2 -0.3(4)
C6 C1 C10 C9 1.8(4)
C2 C1 C10 C9 -179.6(2)
C10 C9 C11 O1 1.3(4)
C8 C9 C11 O1 -176.6(3)
C10 C9 C11 C12 -178.7(2)
C8 C9 C11 C12 3.4(4)
O1 C11 C12 C13 -1.7(4)
C9 C11 C12 C13 178.3(2)
C11 C12 C13 C14 179.7(3)
C12 C13 C14 C19 178.6(3)
C12 C13 C14 C15 -1.7(5)
C19 C14 C15 C16 -0.4(4)
C13 C14 C15 C16 179.9(2)
C20 O3 C16 C15 -8.0(4)
C20 O3 C16 C17 171.3(3)
C14 C15 C16 O3 -180.0(3)
C14 C15 C16 C17 0.8(4)
C21 O4 C17 C18 6.1(4)
C21 O4 C17 C16 -174.0(3)
O3 C16 C17 O4 -0.3(4)
C15 C16 C17 O4 179.0(2)
O3 C16 C17 C18 179.6(3)
C15 C16 C17 C18 -1.0(4)
O4 C17 C18 C19 -179.1(3)
C16 C17 C18 C19 0.9(4)
C15 C14 C19 C18 0.3(4)
C13 C14 C19 C18 180.0(3)
C17 C18 C19 C14 -0.6(5)

_cod_database_fobs_code 2240616
